data_7045788
loop_
_publ_author_name
'Tarai, Arup'
'Baruah, Jubaraj B.'

_publ_section_title
;
 Four-coordinated see-saw
 N-(aryl)-2-(propan-2-ylidene)hydrazinecarbothioamide complexes of
 nickel(ii), copper(ii) and zinc(ii) and their propensity for catalytic
 cyclisation.
;
_journal_issue 14
_journal_name_full 'Dalton transactions (Cambridge, England : 2003)'
_journal_page_first 4921
_journal_page_last 4930
_journal_paper_doi 10.1039/C8DT00453F
_journal_volume 47
_journal_year 2018
_chemical_formula_moiety 'C22 H28 N6 O2 S2 Zn, C3 H7 N O'
_chemical_formula_sum 'C25 H35 N7 O3 S2 Zn'
_chemical_formula_weight 611.09
_space_group_crystal_system triclinic
_space_group_IT_number 2
_space_group_name_Hall '-P 1'
_space_group_name_H-M_alt 'P -1'
_symmetry_space_group_name_Hall '-P 1'
_symmetry_space_group_name_H-M 'P -1'
_atom_sites_solution_hydrogens mixed
_audit_creation_method SHELXL-2014/7
_audit_update_record
;
2018-01-27 deposited with the CCDC.
2018-03-07 downloaded from the CCDC.
;
_cell_angle_alpha 98.130(8)
_cell_angle_beta 92.775(8)
_cell_angle_gamma 91.666(8)
_cell_formula_units_Z 2
_cell_length_a 7.8976(8)
_cell_length_b 11.1979(11)
_cell_length_c 17.2554(16)
_cell_measurement_reflns_used 1173
_cell_measurement_temperature 296(2)
_cell_measurement_theta_max 20.63
_cell_measurement_theta_min 3.28
_cell_volume 1507.9(3)
_computing_structure_refinement 'SHELXL-2014/7 (Sheldrick, 2014)'
_diffrn_ambient_temperature 296(2)
_diffrn_measured_fraction_theta_full 0.998
_diffrn_measured_fraction_theta_max 0.998
_diffrn_measurement_device_type 'SuperNova, Single source at offset, Eos'
_diffrn_radiation_type MoK\a
_diffrn_radiation_wavelength 0.71073
_diffrn_reflns_av_R_equivalents 0.0607
_diffrn_reflns_av_unetI/netI 0.1526
_diffrn_reflns_Laue_measured_fraction_full 0.998
_diffrn_reflns_Laue_measured_fraction_max 0.998
_diffrn_reflns_limit_h_max 9
_diffrn_reflns_limit_h_min -9
_diffrn_reflns_limit_k_max 13
_diffrn_reflns_limit_k_min -13
_diffrn_reflns_limit_l_max 20
_diffrn_reflns_limit_l_min -20
_diffrn_reflns_number 9861
_diffrn_reflns_point_group_measured_fraction_full 0.998
_diffrn_reflns_point_group_measured_fraction_max 0.998
_diffrn_reflns_theta_full 25.050
_diffrn_reflns_theta_max 25.050
_diffrn_reflns_theta_min 3.117
_exptl_absorpt_coefficient_mu 0.991
_exptl_absorpt_correction_T_max 1.00000
_exptl_absorpt_correction_T_min 0.57796
_exptl_absorpt_correction_type multi-scan
_exptl_absorpt_process_details multi-scan
_exptl_crystal_colour Colourless
_exptl_crystal_density_diffrn 1.346
_exptl_crystal_description Block
_exptl_crystal_F_000 640
_exptl_crystal_size_max 0.30
_exptl_crystal_size_mid 0.23
_exptl_crystal_size_min 0.12
_refine_diff_density_max 0.491
_refine_diff_density_min -0.301
_refine_diff_density_rms 0.066
_refine_ls_extinction_method none
_refine_ls_goodness_of_fit_ref 1.016
_refine_ls_hydrogen_treatment mixed
_refine_ls_matrix_type full
_refine_ls_number_parameters 359
_refine_ls_number_reflns 5344
_refine_ls_number_restraints 0
_refine_ls_restrained_S_all 1.016
_refine_ls_R_factor_all 0.1739
_refine_ls_R_factor_gt 0.0687
_refine_ls_shift/su_max 0.001
_refine_ls_shift/su_mean 0.000
_refine_ls_structure_factor_coef Fsqd
_refine_ls_weighting_details 'w=1/[\s^2^(Fo^2^)+(0.0100P)^2^+0.0200P] where P=(Fo^2^+2Fc^2^)/3'
_refine_ls_weighting_scheme calc
_refine_ls_wR_factor_gt 0.0814
_refine_ls_wR_factor_ref 0.1141
_reflns_Friedel_coverage 0.000
_reflns_number_gt 2354
_reflns_number_total 5344
_reflns_threshold_expression 'I > 2\s(I)'
_cod_data_source_file c8dt00453f2.cif
_cod_data_source_block arup
_cod_depositor_comments 'Adding full bibliography for 7045785--7045793.cif.'
_cod_original_cell_volume 1507.9(2)
_cod_database_code 7045788
_shelx_shelxl_version_number 2014/7
_shelx_space_group_comment
;
The symmetry employed for this shelxl refinement is uniquely defined
by the following loop, which should always be used as a source of
symmetry information in preference to the above space-group names.
They are only intended as comments.
;

loop_
_space_group_symop_operation_xyz
'x, y, z'
'-x, -y, -z'

loop_
_atom_site_label
_atom_site_type_symbol
_atom_site_fract_x
_atom_site_fract_y
_atom_site_fract_z
_atom_site_U_iso_or_equiv
_atom_site_adp_type
_atom_site_occupancy
_atom_site_site_symmetry_order
_atom_site_calc_flag
_atom_site_refinement_flags_posn
_atom_site_refinement_flags_adp
Zn1 Zn 0.26560(9) 0.74969(5) 0.24021(5) 0.0628(3) Uani 1 1 d . .
S2 S 0.3776(2) 0.56364(12) 0.21820(11) 0.0636(5) Uani 1 1 d . .
S1 S 0.3978(2) 0.92482(12) 0.21966(11) 0.0685(6) Uani 1 1 d . .
N3 N 0.0584(6) 0.8029(4) 0.1810(3) 0.0535(15) Uani 1 1 d . .
C8 C 0.2153(7) 0.9722(5) 0.1707(3) 0.0486(17) Uani 1 1 d . .
N5 N 0.2553(6) 0.5951(4) 0.3669(3) 0.0583(15) Uani 1 1 d . .
N2 N 0.0704(6) 0.9169(4) 0.1556(3) 0.0532(15) Uani 1 1 d . .
N1 N 0.2407(7) 1.0839(5) 0.1471(4) 0.0565(17) Uani 1 1 d . .
O3 O 0.5561(6) 0.2426(4) 0.2026(3) 0.0833(17) Uani 1 1 d . .
N4 N 0.2184(6) 0.7101(4) 0.3506(3) 0.0560(15) Uani 1 1 d . .
C15 C 0.3244(7) 0.5286(5) 0.3102(4) 0.0543(18) Uani 1 1 d . .
N6 N 0.3680(7) 0.4131(5) 0.3215(4) 0.0628(17) Uani 1 1 d . .
C9 C -0.0817(8) 0.7431(5) 0.1593(4) 0.0573(19) Uani 1 1 d . .
C5 C 0.1246(8) 1.1539(5) 0.1094(4) 0.0503(17) Uani 1 1 d . .
C18 C 0.4032(8) 0.1706(6) 0.4414(5) 0.074(2) Uani 1 1 d . .
H18 H 0.4341 0.0904 0.4344 0.089 Uiso 1 1 calc R U
C3 C 0.0719(9) 1.3483(5) 0.0701(4) 0.070(2) Uani 1 1 d . .
H3 H 0.1079 1.4275 0.0679 0.084 Uiso 1 1 calc R U
C4 C 0.1751(8) 1.2725(5) 0.1048(3) 0.0576(19) Uani 1 1 d . .
H4 H 0.2817 1.3012 0.1257 0.069 Uiso 1 1 calc R U
N7 N 0.8161(7) 0.2463(5) 0.2674(3) 0.0681(17) Uani 1 1 d . .
O1 O -0.1861(6) 1.3878(3) 0.0068(3) 0.0866(17) Uani 1 1 d . .
C6 C -0.0331(8) 1.1126(5) 0.0772(4) 0.0594(19) Uani 1 1 d . .
H6 H -0.0684 1.0330 0.0784 0.071 Uiso 1 1 calc R U
C17 C 0.4024(7) 0.2334(5) 0.3786(4) 0.067(2) Uani 1 1 d . .
H17 H 0.4296 0.1952 0.3296 0.080 Uiso 1 1 calc R U
C11 C -0.1074(7) 0.6210(4) 0.1825(4) 0.079(2) Uani 1 1 d . .
H11A H -0.0117 0.6037 0.2151 0.119 Uiso 1 1 calc R U
H11B H -0.1184 0.5617 0.1364 0.119 Uiso 1 1 calc R U
H11C H -0.2085 0.6189 0.2111 0.119 Uiso 1 1 calc R U
C13 C 0.1639(8) 0.7817(6) 0.4084(5) 0.069(2) Uani 1 1 d . .
C10 C -0.2238(7) 0.7930(5) 0.1151(4) 0.080(2) Uani 1 1 d . .
H10A H -0.2521 0.8699 0.1425 0.121 Uiso 1 1 calc R U
H10B H -0.3210 0.7385 0.1109 0.121 Uiso 1 1 calc R U
H10C H -0.1898 0.8026 0.0636 0.121 Uiso 1 1 calc R U
O2 O 0.3598(7) 0.1473(4) 0.5715(4) 0.1040(19) Uani 1 1 d . .
C16 C 0.3607(8) 0.3548(5) 0.3883(4) 0.0554(18) Uani 1 1 d . .
C12 C 0.1192(8) 0.9084(5) 0.3984(4) 0.093(3) Uani 1 1 d . .
H12A H 0.1402 0.9221 0.3459 0.139 Uiso 1 1 calc R U
H12B H 0.1873 0.9646 0.4351 0.139 Uiso 1 1 calc R U
H12C H 0.0014 0.9195 0.4077 0.139 Uiso 1 1 calc R U
C14 C 0.1447(9) 0.7457(6) 0.4874(4) 0.097(3) Uani 1 1 d . .
H14A H 0.0666 0.6775 0.4833 0.146 Uiso 1 1 calc R U
H14B H 0.1022 0.8119 0.5217 0.146 Uiso 1 1 calc R U
H14C H 0.2529 0.7245 0.5082 0.146 Uiso 1 1 calc R U
C2 C -0.0857(9) 1.3060(5) 0.0386(4) 0.0614(19) Uani 1 1 d . .
C20 C 0.3163(10) 0.2004(6) 0.6451(5) 0.109(3) Uani 1 1 d . .
H20A H 0.3982 0.2636 0.6652 0.163 Uiso 1 1 calc R U
H20B H 0.3146 0.1407 0.6799 0.163 Uiso 1 1 calc R U
H20C H 0.2061 0.2336 0.6412 0.163 Uiso 1 1 calc R U
C1 C -0.3554(9) 1.3540(5) -0.0167(4) 0.095(3) Uani 1 1 d . .
H1A H -0.3587 1.2840 -0.0560 0.142 Uiso 1 1 calc R U
H1B H -0.4088 1.4192 -0.0378 0.142 Uiso 1 1 calc R U
H1C H -0.4146 1.3356 0.0277 0.142 Uiso 1 1 calc R U
C7 C -0.1390(8) 1.1884(5) 0.0431(4) 0.0629(19) Uani 1 1 d . .
H7 H -0.2466 1.1605 0.0231 0.076 Uiso 1 1 calc R U
C23 C 0.9583(10) 0.1802(7) 0.2920(5) 0.162(4) Uani 1 1 d . .
H23A H 0.9345 0.0952 0.2773 0.244 Uiso 1 1 calc R U
H23B H 0.9772 0.1978 0.3479 0.244 Uiso 1 1 calc R U
H23C H 1.0577 0.2036 0.2672 0.244 Uiso 1 1 calc R U
C19 C 0.3602(9) 0.2223(7) 0.5139(5) 0.075(2) Uani 1 1 d . .
C22 C 0.6853(11) 0.1973(8) 0.2257(5) 0.115(3) Uani 1 1 d . .
H22 H 0.6899 0.1144 0.2107 0.138 Uiso 1 1 calc R U
C24 C 0.3199(9) 0.3422(6) 0.5252(4) 0.084(2) Uani 1 1 d . .
H24 H 0.2934 0.3797 0.5745 0.101 Uiso 1 1 calc R U
C25 C 0.8298(11) 0.3711(6) 0.2893(6) 0.183(5) Uani 1 1 d . .
H25A H 0.7662 0.4100 0.2518 0.274 Uiso 1 1 calc R U
H25B H 0.9468 0.3974 0.2910 0.274 Uiso 1 1 calc R U
H25C H 0.7858 0.3917 0.3402 0.274 Uiso 1 1 calc R U
C26 C 0.3192(9) 0.4066(6) 0.4616(5) 0.075(2) Uani 1 1 d . .
H26 H 0.2899 0.4871 0.4691 0.090 Uiso 1 1 calc R U
H6A H 0.401(7) 0.377(4) 0.278(3) 0.07(2) Uiso 1 1 d . .
H1K H 0.327(6) 1.112(4) 0.162(3) 0.06(2) Uiso 1 1 d . .

loop_
_atom_site_aniso_label
_atom_site_aniso_U_11
_atom_site_aniso_U_22
_atom_site_aniso_U_33
_atom_site_aniso_U_23
_atom_site_aniso_U_13
_atom_site_aniso_U_12
Zn1 0.0630(6) 0.0453(4) 0.0811(7) 0.0138(4) 0.0001(5) 0.0037(4)
S2 0.0761(14) 0.0466(9) 0.0708(14) 0.0138(9) 0.0107(11) 0.0090(8)
S1 0.0501(11) 0.0501(9) 0.1085(17) 0.0266(10) -0.0073(11) 0.0005(8)
N3 0.058(4) 0.038(3) 0.064(4) 0.010(3) 0.001(3) -0.002(2)
C8 0.052(4) 0.040(3) 0.051(5) -0.002(3) -0.001(4) 0.006(3)
N5 0.063(4) 0.049(3) 0.064(4) 0.009(3) 0.005(3) 0.011(3)
N2 0.054(4) 0.040(3) 0.065(4) 0.011(3) -0.003(3) -0.004(2)
N1 0.052(4) 0.046(3) 0.072(4) 0.013(3) -0.012(4) -0.002(3)
O3 0.057(3) 0.089(3) 0.105(4) 0.018(3) -0.005(3) 0.011(3)
N4 0.053(4) 0.049(3) 0.066(4) 0.006(3) 0.000(3) 0.008(3)
C15 0.045(4) 0.050(4) 0.069(5) 0.014(4) -0.002(4) -0.003(3)
N6 0.073(4) 0.057(4) 0.063(5) 0.018(4) 0.008(4) 0.013(3)
C9 0.061(5) 0.044(4) 0.067(5) 0.006(3) 0.014(4) 0.006(3)
C5 0.058(5) 0.042(3) 0.052(4) 0.012(3) -0.003(4) 0.009(3)
C18 0.070(5) 0.064(5) 0.093(7) 0.032(5) -0.006(5) -0.002(4)
C3 0.084(6) 0.047(4) 0.081(6) 0.014(4) -0.006(5) -0.002(4)
C4 0.068(5) 0.042(3) 0.063(5) 0.009(3) -0.001(4) 0.001(3)
N7 0.064(4) 0.063(4) 0.076(5) 0.006(3) 0.004(3) -0.001(3)
O1 0.092(4) 0.062(3) 0.109(5) 0.029(3) -0.019(4) 0.011(3)
C6 0.060(5) 0.049(4) 0.070(5) 0.015(4) -0.007(4) 0.003(3)
C17 0.063(5) 0.059(4) 0.081(6) 0.021(4) -0.006(4) 0.004(4)
C11 0.061(5) 0.049(4) 0.127(7) 0.015(4) 0.011(5) -0.013(3)
C13 0.055(5) 0.064(5) 0.084(6) -0.004(5) 0.000(5) -0.003(4)
C10 0.061(5) 0.068(4) 0.107(7) 0.004(4) -0.015(5) 0.001(4)
O2 0.125(5) 0.101(4) 0.093(5) 0.045(4) -0.004(4) -0.012(3)
C16 0.053(4) 0.057(4) 0.059(5) 0.020(4) -0.004(4) -0.002(3)
C12 0.091(6) 0.059(4) 0.121(7) -0.015(4) 0.016(5) 0.001(4)
C14 0.098(7) 0.111(6) 0.079(7) -0.003(5) 0.013(5) 0.013(5)
C2 0.079(6) 0.051(4) 0.058(5) 0.021(4) -0.002(4) 0.013(4)
C20 0.107(7) 0.132(7) 0.096(7) 0.059(6) -0.024(6) -0.026(5)
C1 0.090(6) 0.098(5) 0.102(7) 0.032(5) -0.002(6) 0.026(5)
C7 0.062(5) 0.066(4) 0.062(5) 0.020(4) -0.003(4) 0.000(4)
C23 0.169(9) 0.238(10) 0.089(8) 0.030(7) 0.012(7) 0.129(8)
C19 0.067(5) 0.082(6) 0.079(7) 0.035(5) -0.016(5) -0.017(4)
C22 0.089(8) 0.150(9) 0.094(8) -0.024(7) 0.022(6) -0.027(7)
C24 0.098(6) 0.086(5) 0.070(6) 0.022(5) -0.010(5) 0.002(5)
C25 0.221(12) 0.090(6) 0.235(14) 0.033(7) -0.011(10) -0.049(7)
C26 0.087(6) 0.075(5) 0.065(6) 0.020(5) 0.001(5) 0.006(4)

loop_
_atom_type_symbol
_atom_type_description
_atom_type_scat_dispersion_real
_atom_type_scat_dispersion_imag
_atom_type_scat_source
C C 0.0033 0.0016 'International Tables Vol C Tables 4.2.6.8 and 6.1.1.4'
H H 0.0000 0.0000 'International Tables Vol C Tables 4.2.6.8 and 6.1.1.4'
O O 0.0106 0.0060 'International Tables Vol C Tables 4.2.6.8 and 6.1.1.4'
Zn Zn 0.2839 1.4301 'International Tables Vol C Tables 4.2.6.8 and 6.1.1.4'
S S 0.1246 0.1234 'International Tables Vol C Tables 4.2.6.8 and 6.1.1.4'
N N 0.0061 0.0033 'International Tables Vol C Tables 4.2.6.8 and 6.1.1.4'

loop_
_geom_angle_atom_site_label_1
_geom_angle_atom_site_label_2
_geom_angle_atom_site_label_3
_geom_angle
N3 Zn1 N4 113.9(2)
N3 Zn1 S1 87.09(14)
N4 Zn1 S1 122.91(14)
N3 Zn1 S2 125.20(13)
N4 Zn1 S2 86.26(13)
S1 Zn1 S2 125.13(7)
C15 S2 Zn1 92.8(2)
C8 S1 Zn1 92.6(2)
C9 N3 N2 114.3(5)
C9 N3 Zn1 128.5(4)
N2 N3 Zn1 117.0(3)
N2 C8 N1 119.1(5)
N2 C8 S1 128.6(5)
N1 C8 S1 112.3(4)
C15 N5 N4 113.8(5)
C8 N2 N3 114.7(5)
C8 N1 C5 129.3(6)
C13 N4 N5 115.1(6)
C13 N4 Zn1 127.4(5)
N5 N4 Zn1 117.5(4)
N5 C15 N6 117.9(6)
N5 C15 S2 129.4(5)
N6 C15 S2 112.7(5)
C15 N6 C16 130.4(6)
N3 C9 C11 118.8(6)
N3 C9 C10 123.0(5)
C11 C9 C10 118.1(6)
C6 C5 C4 118.3(6)
C6 C5 N1 124.7(6)
C4 C5 N1 117.0(6)
C19 C18 C17 122.0(7)
C4 C3 C2 119.3(6)
C3 C4 C5 121.7(6)
C22 N7 C25 120.5(7)
C22 N7 C23 124.1(7)
C25 N7 C23 115.4(7)
C2 O1 C1 118.8(5)
C7 C6 C5 120.5(6)
C18 C17 C16 120.0(7)
N4 C13 C14 122.8(6)
N4 C13 C12 120.2(7)
C14 C13 C12 116.9(6)
C20 O2 C19 115.8(6)
C26 C16 C17 117.8(7)
C26 C16 N6 126.1(6)
C17 C16 N6 116.1(6)
C3 C2 O1 116.7(6)
C3 C2 C7 119.9(6)
O1 C2 C7 123.4(6)
C6 C7 C2 120.2(6)
C18 C19 C24 119.2(8)
C18 C19 O2 116.0(7)
C24 C19 O2 124.8(8)
O3 C22 N7 130.3(9)
C19 C24 C26 119.0(7)
C16 C26 C24 122.0(7)

loop_
_geom_bond_atom_site_label_1
_geom_bond_atom_site_label_2
_geom_bond_distance
Zn1 N3 2.035(5)
Zn1 N4 2.065(5)
Zn1 S1 2.2748(17)
Zn1 S2 2.2766(15)
S2 C15 1.755(7)
S1 C8 1.768(6)
N3 C9 1.288(6)
N3 N2 1.409(5)
C8 N2 1.282(6)
C8 N1 1.382(7)
N5 C15 1.295(7)
N5 N4 1.393(5)
N1 C5 1.417(7)
O3 C22 1.227(9)
N4 C13 1.287(7)
C15 N6 1.386(7)
N6 C16 1.407(8)
C9 C11 1.490(7)
C9 C10 1.492(7)
C5 C6 1.379(7)
C5 C4 1.389(6)
C18 C19 1.365(9)
C18 C17 1.373(8)
C3 C4 1.371(7)
C3 C2 1.377(7)
N7 C22 1.292(8)
N7 C25 1.394(7)
N7 C23 1.443(7)
O1 C2 1.382(6)
O1 C1 1.404(6)
C6 C7 1.379(7)
C17 C16 1.397(7)
C13 C14 1.489(8)
C13 C12 1.504(7)
O2 C20 1.388(8)
O2 C19 1.389(8)
C16 C26 1.373(8)
C2 C7 1.385(7)
C19 C24 1.378(8)
C24 C26 1.396(8)
